data_7043619
loop_
_publ_author_name
'Gu, Jinzhong'
'Liang, Xiaoxiao'
'Cai, Yan'
'Wu, Jiang'
'Shi, Zi-Fa'
'Kirillov, Alexander M.'

_publ_section_title
;
 Hydrothermal assembly, structures, topologies, luminescence, and
 magnetism of a novel series of coordination polymers driven by a
 trifunctional nicotinic acid building block
;
_journal_name_full 'Dalton Trans.'
_journal_paper_doi 10.1039/C7DT01742A
_journal_year 2017
_chemical_formula_sum 'C25 H15 N3 O5 Zn'
_chemical_formula_weight 502.77
_space_group_crystal_system monoclinic
_space_group_IT_number 14
_space_group_name_Hall '-P 2yn'
_space_group_name_H-M_alt 'P 1 21/n 1'
_symmetry_space_group_name_Hall '-P 2yn'
_symmetry_space_group_name_H-M 'P 1 21/n 1'
_atom_sites_solution_hydrogens geom
_audit_creation_method SHELXL-2014/7
_audit_update_record
;
2017-03-08 deposited with the CCDC.
2017-07-14 downloaded from the CCDC.
;
_cell_angle_alpha 90
_cell_angle_beta 103.082(6)
_cell_angle_gamma 90
_cell_formula_units_Z 4
_cell_length_a 11.1880(7)
_cell_length_b 12.1197(5)
_cell_length_c 16.2388(14)
_cell_measurement_reflns_used 7601
_cell_measurement_temperature 293(2)
_cell_measurement_theta_max 25.045
_cell_measurement_theta_min 3.362
_cell_volume 2144.8(3)
_computing_cell_refinement 'Bruker SAINT'
_computing_data_collection 'Bruker APEX2'
_computing_data_reduction 'Bruker SAINT'
_computing_structure_refinement 'SHELXL-2014/7 (Sheldrick, 2014)'
_computing_structure_solution 'SHELXL-2014/7 (Sheldrick, 2014)'
_diffrn_ambient_temperature 293(2)
_diffrn_measured_fraction_theta_full 0.998
_diffrn_measured_fraction_theta_max 0.998
_diffrn_measurement_device_type 'Bruker APE-II CCD'
_diffrn_measurement_method '\f and \w scans'
_diffrn_radiation_type MoK\a
_diffrn_radiation_wavelength 0.71073
_diffrn_reflns_av_R_equivalents 0.0636
_diffrn_reflns_av_unetI/netI 0.1175
_diffrn_reflns_Laue_measured_fraction_full 0.998
_diffrn_reflns_Laue_measured_fraction_max 0.998
_diffrn_reflns_limit_h_max 13
_diffrn_reflns_limit_h_min -11
_diffrn_reflns_limit_k_max 14
_diffrn_reflns_limit_k_min -14
_diffrn_reflns_limit_l_max 19
_diffrn_reflns_limit_l_min -17
_diffrn_reflns_number 7601
_diffrn_reflns_point_group_measured_fraction_full 0.998
_diffrn_reflns_point_group_measured_fraction_max 0.998
_diffrn_reflns_theta_full 25.045
_diffrn_reflns_theta_max 25.045
_diffrn_reflns_theta_min 3.362
_diffrn_source 'fine-focus sealed tube'
_exptl_absorpt_coefficient_mu 1.190
_exptl_absorpt_correction_type multi-scan
_exptl_crystal_colour colourless
_exptl_crystal_density_diffrn 1.557
_exptl_crystal_description block
_exptl_crystal_F_000 1024
_exptl_crystal_size_max 0.250
_exptl_crystal_size_mid 0.230
_exptl_crystal_size_min 0.220
_exptl_transmission_factor_max 0.770
_exptl_transmission_factor_min 0.750
_refine_diff_density_max 0.381
_refine_diff_density_min -0.349
_refine_diff_density_rms 0.074
_refine_ls_extinction_method none
_refine_ls_goodness_of_fit_ref 1.035
_refine_ls_hydrogen_treatment constr
_refine_ls_matrix_type full
_refine_ls_number_parameters 307
_refine_ls_number_reflns 3797
_refine_ls_number_restraints 0
_refine_ls_restrained_S_all 1.035
_refine_ls_R_factor_all 0.1309
_refine_ls_R_factor_gt 0.0581
_refine_ls_shift/su_max 0.000
_refine_ls_shift/su_mean 0.000
_refine_ls_structure_factor_coef Fsqd
_refine_ls_weighting_details 'w=1/[\s^2^(Fo^2^)+(0.0114P)^2^] where P=(Fo^2^+2Fc^2^)/3'
_refine_ls_weighting_scheme calc
_refine_ls_wR_factor_gt 0.0763
_refine_ls_wR_factor_ref 0.1048
_reflns_Friedel_coverage 0.000
_reflns_number_gt 2004
_reflns_number_total 3797
_reflns_threshold_expression 'I > 2\s(I)'
_cod_data_source_file c7dt01742a2.cif
_cod_data_source_block 299-13Zn1
_cod_original_cell_volume 2144.8(2)
_cod_database_code 7043619
_shelx_shelxl_version_number 2014/7
_shelx_space_group_comment
;
The symmetry employed for this shelxl refinement is uniquely defined
by the following loop, which should always be used as a source of
symmetry information in preference to the above space-group names.
They are only intended as comments.
;
_shelx_estimated_absorpt_t_min 0.755
_shelx_estimated_absorpt_t_max 0.780

loop_
_space_group_symop_operation_xyz
'x, y, z'
'-x+1/2, y+1/2, -z+1/2'
'-x, -y, -z'
'x-1/2, -y-1/2, z-1/2'

loop_
_atom_site_label
_atom_site_type_symbol
_atom_site_fract_x
_atom_site_fract_y
_atom_site_fract_z
_atom_site_U_iso_or_equiv
_atom_site_adp_type
_atom_site_occupancy
_atom_site_site_symmetry_order
_atom_site_calc_flag
_atom_site_refinement_flags_posn
_atom_site_refinement_flags_adp
Zn1 Zn 0.65959(6) 0.40696(5) 0.21718(4) 0.0505(2) Uani 1 1 d . .
N1 N 1.5590(5) 0.7636(4) 0.4942(4) 0.0826(18) Uani 1 1 d . .
N2 N 0.6109(4) 0.2963(3) 0.1178(3) 0.0450(12) Uani 1 1 d . .
N3 N 0.5069(4) 0.4878(3) 0.1463(3) 0.0442(11) Uani 1 1 d . .
O1 O 0.8092(3) 0.4927(3) 0.2239(2) 0.0606(11) Uani 1 1 d . .
O2 O 0.8810(3) 0.3240(3) 0.2490(3) 0.0726(13) Uani 1 1 d . .
O3 O 1.3784(4) 0.5966(4) 0.3288(3) 0.0884(14) Uani 1 1 d . .
O4 O 1.4191(4) 0.6682(3) 0.6984(3) 0.0742(13) Uani 1 1 d . .
O5 O 1.3318(4) 0.5234(3) 0.6327(3) 0.1018(18) Uani 1 1 d . .
C1 C 0.8978(5) 0.4234(5) 0.2427(3) 0.0510(15) Uani 1 1 d . .
C2 C 1.0241(5) 0.4719(4) 0.2627(3) 0.0462(14) Uani 1 1 d . .
C3 C 1.0426(5) 0.5824(4) 0.2776(4) 0.0632(17) Uani 1 1 d . .
H3 H 0.9752 0.6291 0.2719 0.076 Uiso 1 1 calc R U
C4 C 1.1603(6) 0.6258(5) 0.3012(4) 0.076(2) Uani 1 1 d . .
H4 H 1.1723 0.7008 0.3122 0.091 Uiso 1 1 calc R U
C5 C 1.2578(6) 0.5562(6) 0.3078(4) 0.0662(18) Uani 1 1 d . .
C6 C 1.2433(5) 0.4460(5) 0.2905(4) 0.074(2) Uani 1 1 d . .
H6 H 1.3108 0.4002 0.2932 0.089 Uiso 1 1 calc R U
C7 C 1.1254(5) 0.4047(4) 0.2688(4) 0.0674(19) Uani 1 1 d . .
H7 H 1.1138 0.3297 0.2579 0.081 Uiso 1 1 calc R U
C8 C 1.4206(5) 0.6379(5) 0.4103(4) 0.0618(17) Uani 1 1 d . .
C9 C 1.5109(5) 0.7170(5) 0.4208(4) 0.0710(19) Uani 1 1 d . .
H9 H 1.5395 0.7387 0.3738 0.085 Uiso 1 1 calc R U
C10 C 1.5177(5) 0.7271(4) 0.5621(4) 0.0651(18) Uani 1 1 d . .
H10 H 1.5496 0.7592 0.6145 0.078 Uiso 1 1 calc R U
C11 C 1.4316(5) 0.6456(4) 0.5571(4) 0.0467(15) Uani 1 1 d . .
C12 C 1.3899(5) 0.6081(5) 0.6344(4) 0.0564(16) Uani 1 1 d . .
C13 C 1.3828(5) 0.5993(4) 0.4794(4) 0.0620(17) Uani 1 1 d . .
H13 H 1.3253 0.5429 0.4739 0.074 Uiso 1 1 calc R U
C14 C 0.6645(5) 0.2024(5) 0.1035(4) 0.0629(18) Uani 1 1 d . .
H14 H 0.7374 0.1816 0.1403 0.075 Uiso 1 1 calc R U
C15 C 0.6146(7) 0.1342(5) 0.0348(5) 0.077(2) Uani 1 1 d . .
H15 H 0.6547 0.0696 0.0259 0.092 Uiso 1 1 calc R U
C16 C 0.5074(7) 0.1626(5) -0.0186(4) 0.076(2) Uani 1 1 d . .
H16 H 0.4738 0.1176 -0.0644 0.092 Uiso 1 1 calc R U
C17 C 0.4475(5) 0.2595(5) -0.0049(4) 0.0549(16) Uani 1 1 d . .
C18 C 0.5033(5) 0.3241(4) 0.0644(4) 0.0439(14) Uani 1 1 d . .
C19 C 0.3349(6) 0.2945(6) -0.0580(4) 0.073(2) Uani 1 1 d . .
H19 H 0.2983 0.2519 -0.1045 0.087 Uiso 1 1 calc R U
C20 C 0.2809(6) 0.3879(6) -0.0420(4) 0.073(2) Uani 1 1 d . .
H20 H 0.2065 0.4083 -0.0771 0.087 Uiso 1 1 calc R U
C21 C 0.3344(5) 0.4567(5) 0.0273(4) 0.0505(15) Uani 1 1 d . .
C22 C 0.4465(4) 0.4258(4) 0.0805(3) 0.0394(13) Uani 1 1 d . .
C23 C 0.2845(6) 0.5566(5) 0.0462(5) 0.071(2) Uani 1 1 d . .
H23 H 0.2092 0.5800 0.0139 0.086 Uiso 1 1 calc R U
C24 C 0.3445(6) 0.6189(5) 0.1105(5) 0.073(2) Uani 1 1 d . .
H24 H 0.3111 0.6858 0.1221 0.087 Uiso 1 1 calc R U
C25 C 0.4575(5) 0.5839(4) 0.1604(4) 0.0591(17) Uani 1 1 d . .
H25 H 0.4986 0.6288 0.2042 0.071 Uiso 1 1 calc R U

loop_
_atom_site_aniso_label
_atom_site_aniso_U_11
_atom_site_aniso_U_22
_atom_site_aniso_U_33
_atom_site_aniso_U_23
_atom_site_aniso_U_13
_atom_site_aniso_U_12
Zn1 0.0373(4) 0.0616(4) 0.0486(5) 0.0020(4) 0.0010(3) -0.0038(3)
N1 0.083(4) 0.106(4) 0.056(4) -0.012(4) 0.010(3) -0.052(3)
N2 0.041(3) 0.043(2) 0.053(3) -0.002(2) 0.014(2) 0.002(2)
N3 0.036(3) 0.043(3) 0.054(3) 0.000(2) 0.011(2) 0.000(2)
O1 0.037(2) 0.074(2) 0.067(3) 0.002(2) 0.004(2) -0.001(2)
O2 0.060(3) 0.067(2) 0.084(4) 0.010(3) 0.002(2) -0.015(2)
O3 0.053(3) 0.157(4) 0.057(3) -0.025(3) 0.017(2) -0.048(3)
O4 0.095(4) 0.071(3) 0.057(3) 0.001(2) 0.017(3) -0.002(2)
O5 0.126(5) 0.093(3) 0.097(4) 0.009(3) 0.050(4) -0.044(3)
C1 0.040(3) 0.073(4) 0.035(4) 0.012(3) -0.003(3) -0.002(3)
C2 0.036(3) 0.056(3) 0.045(4) 0.003(3) 0.005(3) -0.004(3)
C3 0.045(4) 0.071(4) 0.077(5) -0.014(4) 0.021(3) -0.004(3)
C4 0.067(5) 0.070(4) 0.097(6) -0.023(4) 0.029(4) -0.019(4)
C5 0.045(4) 0.102(5) 0.049(4) -0.008(4) 0.006(3) -0.026(4)
C6 0.035(4) 0.094(5) 0.084(6) 0.010(4) -0.007(4) 0.004(3)
C7 0.048(4) 0.057(3) 0.086(5) 0.002(4) -0.007(4) 0.001(3)
C8 0.037(4) 0.089(4) 0.059(5) -0.006(4) 0.012(3) -0.012(3)
C9 0.058(4) 0.091(4) 0.064(5) -0.001(4) 0.012(4) -0.033(4)
C10 0.060(4) 0.078(4) 0.053(5) -0.004(4) 0.003(4) -0.023(3)
C11 0.041(3) 0.044(3) 0.053(4) 0.003(3) 0.005(3) -0.001(3)
C12 0.054(4) 0.059(4) 0.053(4) 0.007(4) 0.005(3) 0.012(3)
C13 0.047(4) 0.075(4) 0.064(5) -0.009(4) 0.013(3) -0.023(3)
C14 0.055(4) 0.060(4) 0.074(5) 0.001(4) 0.016(4) 0.009(3)
C15 0.102(6) 0.052(4) 0.081(6) -0.010(4) 0.033(5) 0.005(4)
C16 0.093(6) 0.074(5) 0.062(5) -0.018(4) 0.018(4) -0.024(4)
C17 0.048(4) 0.054(4) 0.063(5) -0.001(4) 0.013(3) -0.012(3)
C18 0.036(3) 0.050(3) 0.047(4) 0.002(3) 0.011(3) -0.006(3)
C19 0.057(5) 0.101(5) 0.053(5) -0.011(4) -0.002(4) -0.031(4)
C20 0.046(4) 0.103(5) 0.058(5) 0.012(5) -0.013(4) -0.016(4)
C21 0.036(3) 0.059(4) 0.057(4) 0.023(3) 0.011(3) 0.004(3)
C22 0.030(3) 0.046(3) 0.043(4) 0.008(3) 0.009(3) -0.001(2)
C23 0.049(4) 0.071(5) 0.092(6) 0.032(4) 0.014(4) 0.015(4)
C24 0.069(5) 0.051(4) 0.105(7) 0.012(4) 0.034(5) 0.023(3)
C25 0.060(4) 0.047(3) 0.076(5) -0.006(4) 0.028(4) 0.001(3)

loop_
_atom_type_symbol
_atom_type_description
_atom_type_scat_dispersion_real
_atom_type_scat_dispersion_imag
_atom_type_scat_source
C C 0.0033 0.0016 'International Tables Vol C Tables 4.2.6.8 and 6.1.1.4'
H H 0.0000 0.0000 'International Tables Vol C Tables 4.2.6.8 and 6.1.1.4'
N N 0.0061 0.0033 'International Tables Vol C Tables 4.2.6.8 and 6.1.1.4'
O O 0.0106 0.0060 'International Tables Vol C Tables 4.2.6.8 and 6.1.1.4'
Zn Zn 0.2839 1.4301 'International Tables Vol C Tables 4.2.6.8 and 6.1.1.4'

loop_
_geom_angle_atom_site_label_1
_geom_angle_atom_site_label_2
_geom_angle_atom_site_label_3
_geom_angle
_geom_angle_site_symmetry_1
_geom_angle_site_symmetry_3
O1 Zn1 O4 134.93(18) . 3_766
O1 Zn1 N2 117.31(16) . .
O4 Zn1 N2 99.16(17) 3_766 .
O1 Zn1 N3 111.54(15) . .
O4 Zn1 N3 99.18(17) 3_766 .
N2 Zn1 N3 80.57(17) . .
O1 Zn1 C12 110.19(18) . 3_766
O4 Zn1 C12 27.92(15) 3_766 3_766
N2 Zn1 C12 127.05(19) . 3_766
N3 Zn1 C12 103.06(17) . 3_766
C9 N1 C10 116.7(5) . .
C14 N2 C18 118.1(5) . .
C14 N2 Zn1 129.7(4) . .
C18 N2 Zn1 112.0(3) . .
C25 N3 C22 117.9(5) . .
C25 N3 Zn1 129.8(4) . .
C22 N3 Zn1 112.1(3) . .
C1 O1 Zn1 105.7(3) . .
C8 O3 C5 117.2(5) . .
C12 O4 Zn1 103.4(4) . 3_766
O2 C1 O1 122.6(5) . .
O2 C1 C2 121.4(5) . .
O1 C1 C2 115.8(5) . .
C3 C2 C7 118.4(5) . .
C3 C2 C1 121.3(5) . .
C7 C2 C1 120.3(5) . .
C2 C3 C4 121.0(5) . .
C2 C3 H3 119.5 . .
C4 C3 H3 119.5 . .
C5 C4 C3 118.6(5) . .
C5 C4 H4 120.7 . .
C3 C4 H4 120.7 . .
C4 C5 C6 122.2(6) . .
C4 C5 O3 120.7(6) . .
C6 C5 O3 117.0(6) . .
C5 C6 C7 118.0(6) . .
C5 C6 H6 121.0 . .
C7 C6 H6 121.0 . .
C2 C7 C6 121.8(5) . .
C2 C7 H7 119.1 . .
C6 C7 H7 119.1 . .
C13 C8 C9 119.4(6) . .
C13 C8 O3 123.7(5) . .
C9 C8 O3 116.8(6) . .
N1 C9 C8 123.3(6) . .
N1 C9 H9 118.3 . .
C8 C9 H9 118.3 . .
N1 C10 C11 123.3(6) . .
N1 C10 H10 118.3 . .
C11 C10 H10 118.3 . .
C10 C11 C13 118.4(6) . .
C10 C11 C12 121.0(6) . .
C13 C11 C12 120.6(5) . .
O5 C12 O4 123.3(7) . .
O5 C12 C11 120.1(6) . .
O4 C12 C11 116.5(6) . .
O5 C12 Zn1 74.7(4) . 3_766
O4 C12 Zn1 48.7(3) . 3_766
C11 C12 Zn1 165.1(5) . 3_766
C8 C13 C11 118.8(5) . .
C8 C13 H13 120.6 . .
C11 C13 H13 120.6 . .
N2 C14 C15 122.0(6) . .
N2 C14 H14 119.0 . .
C15 C14 H14 119.0 . .
C16 C15 C14 119.7(6) . .
C16 C15 H15 120.2 . .
C14 C15 H15 120.2 . .
C15 C16 C17 120.0(6) . .
C15 C16 H16 120.0 . .
C17 C16 H16 120.0 . .
C16 C17 C18 117.2(6) . .
C16 C17 C19 123.2(6) . .
C18 C17 C19 119.6(5) . .
N2 C18 C17 123.0(5) . .
N2 C18 C22 117.5(5) . .
C17 C18 C22 119.5(5) . .
C20 C19 C17 120.8(6) . .
C20 C19 H19 119.6 . .
C17 C19 H19 119.6 . .
C19 C20 C21 121.6(6) . .
C19 C20 H20 119.2 . .
C21 C20 H20 119.2 . .
C23 C21 C22 116.3(6) . .
C23 C21 C20 124.5(6) . .
C22 C21 C20 119.3(5) . .
N3 C22 C21 123.6(5) . .
N3 C22 C18 117.2(5) . .
C21 C22 C18 119.1(5) . .
C24 C23 C21 120.4(6) . .
C24 C23 H23 119.8 . .
C21 C23 H23 119.8 . .
C23 C24 C25 120.4(5) . .
C23 C24 H24 119.8 . .
C25 C24 H24 119.8 . .
N3 C25 C24 121.4(6) . .
N3 C25 H25 119.3 . .
C24 C25 H25 119.3 . .

loop_
_geom_bond_atom_site_label_1
_geom_bond_atom_site_label_2
_geom_bond_distance
_geom_bond_site_symmetry_2
Zn1 O1 1.953(3) .
Zn1 O4 2.007(4) 3_766
Zn1 N2 2.074(4) .
Zn1 N3 2.077(4) .
Zn1 C12 2.599(7) 3_766
N1 C9 1.319(7) .
N1 C10 1.361(7) .
N2 C14 1.330(6) .
N2 C18 1.358(6) .
N3 C25 1.331(5) .
N3 C22 1.355(6) .
O1 C1 1.282(5) .
O2 C1 1.227(5) .
O3 C8 1.393(7) .
O3 C5 1.403(6) .
O4 C12 1.251(6) .
O4 Zn1 2.007(4) 3_766
O5 C12 1.212(6) .
C1 C2 1.497(6) .
C2 C3 1.368(6) .
C2 C7 1.380(6) .
C3 C4 1.389(7) .
C3 H3 0.9300 .
C4 C5 1.365(7) .
C4 H4 0.9300 .
C5 C6 1.367(7) .
C6 C7 1.379(7) .
C6 H6 0.9300 .
C7 H7 0.9300 .
C8 C13 1.368(7) .
C8 C9 1.375(7) .
C9 H9 0.9300 .
C10 C11 1.370(6) .
C10 H10 0.9300 .
C11 C13 1.376(7) .
C11 C12 1.504(8) .
C12 Zn1 2.599(7) 3_766
C13 H13 0.9300 .
C14 C15 1.400(8) .
C14 H14 0.9300 .
C15 C16 1.356(8) .
C15 H15 0.9300 .
C16 C17 1.394(7) .
C16 H16 0.9300 .
C17 C18 1.398(7) .
C17 C19 1.421(7) .
C18 C22 1.437(6) .
C19 C20 1.336(7) .
C19 H19 0.9300 .
C20 C21 1.420(7) .
C20 H20 0.9300 .
C21 C23 1.396(7) .
C21 C22 1.404(6) .
C23 C24 1.340(8) .
C23 H23 0.9300 .
C24 C25 1.404(7) .
C24 H24 0.9300 .
C25 H25 0.9300 .

loop_
_geom_torsion_atom_site_label_1
_geom_torsion_atom_site_label_2
_geom_torsion_atom_site_label_3
_geom_torsion_atom_site_label_4
_geom_torsion
_geom_torsion_site_symmetry_1
_geom_torsion_site_symmetry_4
Zn1 O1 C1 O2 3.6(7) . .
Zn1 O1 C1 C2 -172.3(4) . .
O2 C1 C2 C3 -162.5(6) . .
O1 C1 C2 C3 13.5(8) . .
O2 C1 C2 C7 15.7(9) . .
O1 C1 C2 C7 -168.3(5) . .
C7 C2 C3 C4 -2.2(9) . .
C1 C2 C3 C4 176.1(6) . .
C2 C3 C4 C5 1.1(10) . .
C3 C4 C5 C6 1.3(10) . .
C3 C4 C5 O3 178.1(5) . .
C8 O3 C5 C4 67.8(8) . .
C8 O3 C5 C6 -115.2(6) . .
C4 C5 C6 C7 -2.5(10) . .
O3 C5 C6 C7 -179.3(6) . .
C3 C2 C7 C6 1.0(9) . .
C1 C2 C7 C6 -177.3(6) . .
C5 C6 C7 C2 1.3(10) . .
C5 O3 C8 C13 31.4(9) . .
C5 O3 C8 C9 -152.9(6) . .
C10 N1 C9 C8 2.1(10) . .
C13 C8 C9 N1 -4.3(10) . .
O3 C8 C9 N1 179.8(6) . .
C9 N1 C10 C11 0.7(10) . .
N1 C10 C11 C13 -1.1(9) . .
N1 C10 C11 C12 179.6(5) . .
Zn1 O4 C12 O5 -2.9(7) 3_766 .
Zn1 O4 C12 C11 177.6(4) 3_766 .
C10 C11 C12 O5 -166.3(6) . .
C13 C11 C12 O5 14.5(8) . .
C10 C11 C12 O4 13.2(8) . .
C13 C11 C12 O4 -166.0(5) . .
C10 C11 C12 Zn1 20.2(18) . 3_766
C13 C11 C12 Zn1 -159.0(13) . 3_766
C9 C8 C13 C11 3.7(9) . .
O3 C8 C13 C11 179.3(5) . .
C10 C11 C13 C8 -1.2(8) . .
C12 C11 C13 C8 178.1(5) . .
C18 N2 C14 C15 1.4(8) . .
Zn1 N2 C14 C15 176.3(4) . .
N2 C14 C15 C16 -1.0(10) . .
C14 C15 C16 C17 0.0(10) . .
C15 C16 C17 C18 0.6(9) . .
C15 C16 C17 C19 -179.8(6) . .
C14 N2 C18 C17 -0.7(8) . .
Zn1 N2 C18 C17 -176.5(4) . .
C14 N2 C18 C22 -179.9(4) . .
Zn1 N2 C18 C22 4.3(6) . .
C16 C17 C18 N2 -0.2(8) . .
C19 C17 C18 N2 -179.8(5) . .
C16 C17 C18 C22 178.9(5) . .
C19 C17 C18 C22 -0.7(8) . .
C16 C17 C19 C20 179.7(6) . .
C18 C17 C19 C20 -0.7(9) . .
C17 C19 C20 C21 1.1(10) . .
C19 C20 C21 C23 178.2(6) . .
C19 C20 C21 C22 -0.2(9) . .
C25 N3 C22 C21 -0.8(7) . .
Zn1 N3 C22 C21 174.0(4) . .
C25 N3 C22 C18 177.9(4) . .
Zn1 N3 C22 C18 -7.3(5) . .
C23 C21 C22 N3 -1.0(8) . .
C20 C21 C22 N3 177.5(5) . .
C23 C21 C22 C18 -179.7(5) . .
C20 C21 C22 C18 -1.2(8) . .
N2 C18 C22 N3 2.0(7) . .
C17 C18 C22 N3 -177.2(5) . .
N2 C18 C22 C21 -179.2(5) . .
C17 C18 C22 C21 1.6(7) . .
C22 C21 C23 C24 1.8(8) . .
C20 C21 C23 C24 -176.6(6) . .
C21 C23 C24 C25 -0.8(10) . .
C22 N3 C25 C24 1.9(8) . .
Zn1 N3 C25 C24 -171.9(4) . .
C23 C24 C25 N3 -1.1(9) . .
